data_2014331
loop_
_publ_author_name
'Michel Fleck'
'Ladislav Bohat\'y'

_publ_section_title
;
 Compounds of glycine with metal sulfates and thiosulfates: glycine
 cobalt sulfate pentahydrate, glycine sodium thiosulfate dihydrate and
 glycine potassium thiosulfate
;
_journal_coeditor_code FG3001
_journal_issue 1
_journal_name_full 'Acta Crystallographica Section C'
_journal_page_first m22
_journal_page_last m26
_journal_paper_doi 10.1107/S0108270105040606
_journal_volume 62
_journal_year 2006
_chemical_formula_iupac '[Na4 (C2 H5 N O2) (S2 O3)2 (H2 O)2]'
_chemical_formula_moiety 'C2 H9 N Na4 O10 S4'
_chemical_formula_sum 'C2 H9 N Na4 O10 S4'
_chemical_formula_weight 427.30
_chemical_name_common 'glycine sodium thiosulphate dihydrate'
_chemical_name_systematic
;
poly[diaqua-\m~3~-glycinato-di-\m~4~-thiosulfato-thiosulfatotetrasodium(I)
;
_space_group_IT_number 15
_symmetry_cell_setting monoclinic
_symmetry_space_group_name_Hall '-C 2yc'
_symmetry_space_group_name_H-M 'C 1 2/c 1'
_atom_sites_solution_hydrogens geom
_atom_sites_solution_primary direct
_atom_sites_solution_secondary difmap
_cell_angle_alpha 90.00
_cell_angle_beta 100.10(3)
_cell_angle_gamma 90.00
_cell_formula_units_Z 8
_cell_length_a 17.775(4)
_cell_length_b 7.3110(10)
_cell_length_c 22.595(5)
_cell_measurement_reflns_used 2906
_cell_measurement_temperature 293(2)
_cell_measurement_theta_max 26.806
_cell_measurement_theta_min 4.872
_cell_volume 2890.8(10)
_computing_cell_refinement 'HKL Scalepack (Otwinowski & Minor 1997)'
_computing_data_collection 'Collect (Nonius, 2003)'
_computing_data_reduction 'HKL Denzo (Otwinowski & Minor 1997) and Scalepack'
_computing_molecular_graphics 'DIAMOND (Version 2.1; Bergerhoff <i>et al.</i>,  1997)'
_computing_publication_material 'SHELXL97 (Sheldrick, 1997)'
_computing_structure_refinement 'SHELXL97 (Sheldrick, 1997; Farrugia, 1997)'
_computing_structure_solution 'SHELXS97 (Sheldrick, 1997)'
_diffrn_ambient_temperature 293(2)
_diffrn_detector_area_resol_mean 9
_diffrn_measured_fraction_theta_full 0.993
_diffrn_measured_fraction_theta_max 0.993
_diffrn_measurement_device_type 'Nonius KappaCCD diffractometer'
_diffrn_measurement_method '\w scans'
_diffrn_radiation_monochromator graphite
_diffrn_radiation_source 'fine-focus sealed tube'
_diffrn_radiation_type MoK\a
_diffrn_radiation_wavelength 0.71073
_diffrn_reflns_av_R_equivalents 0.0197
_diffrn_reflns_av_sigmaI/netI 0.0194
_diffrn_reflns_limit_h_max 22
_diffrn_reflns_limit_h_min -20
_diffrn_reflns_limit_k_max 9
_diffrn_reflns_limit_k_min -8
_diffrn_reflns_limit_l_max 29
_diffrn_reflns_limit_l_min -29
_diffrn_reflns_number 10482
_diffrn_reflns_theta_full 27.46
_diffrn_reflns_theta_max 27.46
_diffrn_reflns_theta_min 4.22
_exptl_absorpt_coefficient_mu 0.821
_exptl_absorpt_correction_T_max 0.936
_exptl_absorpt_correction_T_min 0.852
_exptl_absorpt_correction_type multi-scan
_exptl_absorpt_process_details '(Otwinowski & Minor, 1997)'
_exptl_crystal_colour colourless
_exptl_crystal_density_diffrn 1.964
_exptl_crystal_density_method 'not measured'
_exptl_crystal_description prism
_exptl_crystal_F_000 1728
_exptl_crystal_size_max 0.20
_exptl_crystal_size_mid 0.10
_exptl_crystal_size_min 0.08
_refine_diff_density_max 0.329
_refine_diff_density_min -0.423
_refine_ls_extinction_coef 0.0013(2)
_refine_ls_extinction_expression Fc^*^=kFc[1+0.001xFc^2^\l^3^/sin(2\q)]^-1/4^
_refine_ls_extinction_method SHELXL97
_refine_ls_goodness_of_fit_ref 1.041
_refine_ls_hydrogen_treatment refall
_refine_ls_matrix_type full
_refine_ls_number_parameters 227
_refine_ls_number_reflns 3292
_refine_ls_number_restraints 0
_refine_ls_restrained_S_all 1.041
_refine_ls_R_factor_all 0.0290
_refine_ls_R_factor_gt 0.0249
_refine_ls_shift/su_max 0.001
_refine_ls_shift/su_mean 0.000
_refine_ls_structure_factor_coef Fsqd
_refine_ls_weighting_details 'calc w=1/[\s^2^(Fo^2^)+(0.0309P)^2^+3.48P] where P=(Fo^2^+2Fc^2^)/3'
_refine_ls_weighting_scheme calc
_refine_ls_wR_factor_gt 0.0625
_refine_ls_wR_factor_ref 0.0649
_reflns_number_gt 2966
_reflns_number_total 3292
_reflns_threshold_expression I>2\s(I)
_cod_data_source_file fg3001.cif
_cod_data_source_block II
_cod_original_sg_symbol_H-M 'C 2/c'
_cod_database_code 2014331

loop_
_symmetry_equiv_pos_as_xyz
'x, y, z'
'-x, y, -z+1/2'
'x+1/2, y+1/2, z'
'-x+1/2, y+1/2, -z+1/2'
'-x, -y, -z'
'x, -y, z-1/2'
'-x+1/2, -y+1/2, -z'
'x+1/2, -y+1/2, z-1/2'

loop_
_atom_site_label
_atom_site_fract_x
_atom_site_fract_y
_atom_site_fract_z
_atom_site_U_iso_or_equiv
_atom_site_adp_type
_atom_site_calc_flag
_atom_site_refinement_flags
_atom_site_occupancy
_atom_site_disorder_assembly
_atom_site_disorder_group
_atom_site_type_symbol
Na1 0.25913(4) 0.91930(9) 0.25729(3) 0.02457(15) Uani d . 1 . . Na
Na2 0.12801(4) 0.50352(9) 0.01748(3) 0.02565(15) Uani d . 1 . . Na
Na3 0.13464(4) 0.00234(9) 0.01793(3) 0.02672(15) Uani d . 1 . . Na
Na4 0.30292(4) 0.72979(11) 0.11821(3) 0.03851(19) Uani d . 1 . . Na
S1A 0.20069(2) 0.79607(5) 0.418024(16) 0.02016(10) Uani d . 1 . . S
S2A 0.14715(2) 0.85596(6) 0.334142(16) 0.02408(11) Uani d . 1 . . S
O11A 0.25729(8) 0.6516(2) 0.41573(6) 0.0453(4) Uani d . 1 . . O
O12A 0.14236(6) 0.73716(15) 0.45257(5) 0.0237(2) Uani d . 1 . . O
O13A 0.23671(7) 0.96536(18) 0.44458(5) 0.0349(3) Uani d . 1 . . O
S1B -0.01070(2) 0.25995(5) 0.081267(17) 0.01841(10) Uani d . 1 . . S
S2B 0.00715(2) 0.24132(6) 0.170702(19) 0.03007(12) Uani d . 1 . . S
O11B 0.02744(8) 0.10657(17) 0.05707(6) 0.0376(3) Uani d . 1 . . O
O12B -0.09356(7) 0.25188(18) 0.05774(5) 0.0325(3) Uani d . 1 . . O
O13B 0.02017(8) 0.43232(17) 0.06254(6) 0.0386(3) Uani d . 1 . . O
O1 0.20722(6) 0.68746(16) 0.18107(5) 0.0250(2) Uani d . 1 . . O
O2 0.15005(6) 0.76264(14) 0.08848(5) 0.0219(2) Uani d . 1 . . O
C1 0.15013(8) 0.72934(18) 0.14309(7) 0.0173(3) Uani d . 1 . . C
C2 0.07511(9) 0.7411(2) 0.16640(7) 0.0234(3) Uani d . 1 . . C
H1C 0.0653(11) 0.633(3) 0.1834(9) 0.031(5) Uiso d . 1 . . H
H2C 0.0769(12) 0.842(3) 0.1948(10) 0.038(6) Uiso d . 1 . . H
N3 0.00993(8) 0.7727(2) 0.11775(7) 0.0252(3) Uani d . 1 . . N
H1N 0.0181(13) 0.864(4) 0.0971(11) 0.047(7) Uiso d . 1 . . H
H2N -0.0280(15) 0.795(3) 0.1324(11) 0.043(6) Uiso d . 1 . . H
H3N 0.0038(11) 0.679(3) 0.0939(9) 0.027(5) Uiso d . 1 . . H
O1W 0.18642(7) 1.14291(18) 0.19280(6) 0.0276(3) Uani d . 1 . . O
H1W1 0.1995(13) 1.147(3) 0.1591(11) 0.041(6) Uiso d . 1 . . H
H2W1 0.1441(16) 1.165(4) 0.1882(11) 0.053(8) Uiso d . 1 . . H
O2W 0.35473(8) 0.9307(2) 0.19842(7) 0.0350(3) Uani d . 1 . . O
H1W2 0.3943(17) 0.896(4) 0.1991(13) 0.066(9) Uiso d . 1 . . H
H2W2 0.3567(18) 1.042(5) 0.1862(14) 0.086(11) Uiso d . 1 . . H

loop_
_atom_site_aniso_label
_atom_site_aniso_U_11
_atom_site_aniso_U_22
_atom_site_aniso_U_33
_atom_site_aniso_U_12
_atom_site_aniso_U_13
_atom_site_aniso_U_23
Na1 0.0258(3) 0.0253(3) 0.0229(3) -0.0003(3) 0.0050(2) -0.0012(2)
Na2 0.0291(3) 0.0236(3) 0.0249(3) 0.0003(3) 0.0066(2) -0.0037(2)
Na3 0.0349(4) 0.0232(3) 0.0234(3) 0.0022(3) 0.0091(3) 0.0039(2)
Na4 0.0373(4) 0.0477(5) 0.0347(4) -0.0104(3) 0.0179(3) -0.0134(3)
S1A 0.01589(18) 0.0289(2) 0.01619(18) 0.00394(14) 0.00418(13) 0.00385(14)
S2A 0.01984(19) 0.0343(2) 0.01817(18) 0.00332(15) 0.00345(13) 0.00555(15)
O11A 0.0428(8) 0.0689(10) 0.0255(6) 0.0383(7) 0.0099(5) 0.0091(6)
O12A 0.0235(6) 0.0287(6) 0.0201(5) -0.0031(4) 0.0069(4) 0.0047(4)
O13A 0.0312(6) 0.0404(7) 0.0294(6) -0.0153(5) -0.0050(5) 0.0083(5)
S1B 0.01865(18) 0.01649(18) 0.02108(19) 0.00057(13) 0.00617(14) -0.00032(13)
S2B 0.0241(2) 0.0444(3) 0.0211(2) 0.00520(17) 0.00230(15) -0.00188(16)
O11B 0.0543(8) 0.0284(6) 0.0348(7) 0.0158(6) 0.0205(6) -0.0007(5)
O12B 0.0219(6) 0.0490(8) 0.0252(6) -0.0012(5) -0.0003(5) 0.0034(5)
O13B 0.0525(8) 0.0251(6) 0.0430(7) -0.0118(6) 0.0216(6) 0.0013(5)
O1 0.0191(5) 0.0305(6) 0.0237(6) 0.0030(5) -0.0010(4) 0.0018(5)
O2 0.0238(6) 0.0228(5) 0.0194(5) 0.0022(4) 0.0053(4) 0.0027(4)
C1 0.0182(7) 0.0136(6) 0.0199(7) -0.0007(5) 0.0029(5) -0.0018(5)
C2 0.0201(8) 0.0271(8) 0.0237(8) 0.0002(6) 0.0055(6) 0.0015(6)
N3 0.0148(6) 0.0284(8) 0.0323(8) 0.0012(5) 0.0035(6) -0.0014(6)
O1W 0.0210(6) 0.0368(7) 0.0251(6) 0.0006(5) 0.0039(5) 0.0017(5)
O2W 0.0275(7) 0.0336(7) 0.0460(8) 0.0012(6) 0.0125(6) 0.0004(6)

loop_
_atom_type_symbol
_atom_type_description
_atom_type_scat_dispersion_real
_atom_type_scat_dispersion_imag
_atom_type_scat_source
C C 0.0033 0.0016 'International Tables Vol C Tables 4.2.6.8 and 6.1.1.4'
H H 0.0000 0.0000 'International Tables Vol C Tables 4.2.6.8 and 6.1.1.4'
N N 0.0061 0.0033 'International Tables Vol C Tables 4.2.6.8 and 6.1.1.4'
O O 0.0106 0.0060 'International Tables Vol C Tables 4.2.6.8 and 6.1.1.4'
Na Na 0.0362 0.0249 'International Tables Vol C Tables 4.2.6.8 and 6.1.1.4'
S S 0.1246 0.1234 'International Tables Vol C Tables 4.2.6.8 and 6.1.1.4'

loop_
_geom_angle_atom_site_label_1
_geom_angle_atom_site_label_2
_geom_angle_atom_site_label_3
_geom_angle_site_symmetry_1
_geom_angle_site_symmetry_3
_geom_angle
O2W Na1 O1W . . 89.89(6)
O2W Na1 O1 . 4 99.67(5)
O1W Na1 O1 . 4 81.40(5)
O2W Na1 O1W . 4_545 91.35(6)
O1W Na1 O1W . 4_545 166.48(5)
O1 Na1 O1W 4 4_545 111.63(5)
O2W Na1 O1 . . 81.25(5)
O1W Na1 O1 . . 87.07(5)
O1 Na1 O1 4 . 168.43(5)
O1W Na1 O1 4_545 . 79.81(5)
O2W Na1 S2A . . 172.41(5)
O1W Na1 S2A . . 96.82(4)
O1 Na1 S2A 4 . 84.89(4)
O1W Na1 S2A 4_545 . 81.29(4)
O1 Na1 S2A . . 95.51(4)
O12A Na2 O13B 6_565 . 106.80(5)
O12A Na2 O13A 6_565 4_545 85.66(5)
O13B Na2 O13A . 4_545 130.33(6)
O12A Na2 O2 6_565 . 164.74(5)
O13B Na2 O2 . . 86.43(5)
O13A Na2 O2 4_545 . 79.86(5)
O12A Na2 O12B 6_565 5_565 98.90(5)
O13B Na2 O12B . 5_565 109.37(5)
O13A Na2 O12B 4_545 5_565 115.96(5)
O2 Na2 O12B . 5_565 83.31(5)
O12A Na2 O13B 6_565 5_565 85.37(5)
O13B Na2 O13B . 5_565 66.34(5)
O13A Na2 O13B 4_545 5_565 162.96(5)
O2 Na2 O13B . 5_565 107.35(4)
O12B Na2 O13B 5_565 5_565 51.53(4)
O12A Na2 S1B 6_565 5_565 95.56(4)
O13B Na2 S1B . 5_565 86.70(4)
O13A Na2 S1B 4_545 5_565 140.99(4)
O2 Na2 S1B . 5_565 92.70(4)
O12B Na2 S1B 5_565 5_565 25.24(3)
O13B Na2 S1B 5_565 5_565 26.64(3)
O2 Na3 O11B 1_545 . 89.56(5)
O2 Na3 O12A 1_545 6_565 169.73(5)
O11B Na3 O12A . 6_565 96.31(5)
O2 Na3 O11A 1_545 4_545 86.12(5)
O11B Na3 O11A . 4_545 102.85(6)
O12A Na3 O11A 6_565 4_545 84.36(5)
O2 Na3 O12B 1_545 5 84.08(5)
O11B Na3 O12B . 5 109.38(5)
O12A Na3 O12B 6_565 5 101.80(5)
O11A Na3 O12B 4_545 5 146.15(6)
O2 Na3 O13A 1_545 6_565 118.35(5)
O11B Na3 O13A . 6_565 151.98(5)
O12A Na3 O13A 6_565 6_565 55.74(4)
O11A Na3 O13A 4_545 6_565 78.31(5)
O12B Na3 O13A 5 6_565 78.11(4)
O2 Na3 S1A 1_545 6_565 146.63(4)
O11B Na3 S1A . 6_565 123.60(4)
O12A Na3 S1A 6_565 6_565 27.60(3)
O11A Na3 S1A 4_545 6_565 83.01(4)
O12B Na3 S1A 5 6_565 87.63(4)
O13A Na3 S1A 6_565 6_565 28.39(3)
O2W Na4 O1 . . 81.40(5)
O2W Na4 O13A . 4_545 165.17(6)
O1 Na4 O13A . 4_545 94.56(5)
O2W Na4 O12B . 3 98.82(5)
O1 Na4 O12B . 3 175.46(6)
O13A Na4 O12B 4_545 3 84.10(5)
O2W Na4 O2 . . 111.86(5)
O1 Na4 O2 . . 51.34(4)
O13A Na4 O2 4_545 . 75.45(4)
O12B Na4 O2 3 . 132.06(5)
O2W Na4 C1 . . 95.98(5)
O1 Na4 C1 . . 25.51(4)
O13A Na4 C1 4_545 . 85.76(5)
O12B Na4 C1 3 . 157.94(5)
O2 Na4 C1 . . 25.89(4)
O2W Na4 S2A . 4_545 103.67(5)
O1 Na4 S2A . 4_545 82.39(4)
O13A Na4 S2A 4_545 4_545 61.56(4)
O12B Na4 S2A 3 4_545 93.17(4)
O2 Na4 S2A . 4_545 113.02(4)
C1 Na4 S2A . 4_545 99.12(4)
O2W Na4 S1A . 4_545 140.68(5)
O1 Na4 S1A . 4_545 92.18(4)
O13A Na4 S1A 4_545 4_545 24.70(3)
O12B Na4 S1A 3 4_545 84.79(4)
O2 Na4 S1A . 4_545 92.83(3)
C1 Na4 S1A . 4_545 94.03(4)
S2A Na4 S1A 4_545 4_545 37.087(18)
O11A S1A O12A . . 111.15(8)
O11A S1A O13A . . 111.59(9)
O12A S1A O13A . . 109.10(7)
O11A S1A S2A . . 109.71(6)
O12A S1A S2A . . 107.64(5)
O13A S1A S2A . . 107.50(5)
O11A S1A Na3 . 6_566 136.02(6)
O12A S1A Na3 . 6_566 50.05(5)
O13A S1A Na3 . 6_566 59.72(6)
S2A S1A Na3 . 6_566 113.94(3)
O11A S1A Na4 . 4 132.27(7)
O12A S1A Na4 . 4 115.64(5)
S2A S1A Na4 . 4 64.45(2)
Na3 S1A Na4 6_566 4 74.20(2)
S1A S2A Na1 . . 109.73(3)
S1A S2A Na4 . 4 78.46(3)
Na1 S2A Na4 . 4 83.05(2)
S1A O11A Na3 . 4 139.59(8)
S1A O12A Na2 . 6_566 136.14(7)
S1A O12A Na3 . 6_566 102.35(6)
Na2 O12A Na3 6_566 6_566 100.67(5)
S1A O13A Na2 . 4 125.07(8)
S1A O13A Na4 . 4 111.74(7)
Na2 O13A Na4 4 4 106.45(5)
S1A O13A Na3 . 6_566 91.90(6)
Na2 O13A Na3 4 6_566 120.65(5)
Na4 O13A Na3 4 6_566 97.64(5)
O11B S1B O13B . . 109.21(8)
O11B S1B O12B . . 109.43(8)
O13B S1B O12B . . 109.30(8)
O11B S1B S2B . . 108.91(6)
O13B S1B S2B . . 110.49(6)
O12B S1B S2B . . 109.48(6)
O11B S1B Na2 . 5_565 115.58(6)
O13B S1B Na2 . 5_565 64.82(6)
O12B S1B Na2 . 5_565 45.48(5)
S2B S1B Na2 . 5_565 134.18(3)
S1B O11B Na3 . . 147.44(9)
S1B O12B Na2 . 5_565 109.27(7)
S1B O12B Na4 . 3_445 126.40(7)
Na2 O12B Na4 5_565 3_445 107.93(5)
S1B O12B Na3 . 5 114.94(7)
Na2 O12B Na3 5_565 5 93.39(5)
Na4 O12B Na3 3_445 5 99.74(5)
S1B O13B Na2 . . 132.97(8)
S1B O13B Na2 . 5_565 88.54(6)
Na2 O13B Na2 . 5_565 113.66(5)
C1 O1 Na1 . 4_545 133.21(10)
C1 O1 Na4 . . 97.80(9)
Na1 O1 Na4 4_545 . 108.26(5)
C1 O1 Na1 . . 118.01(10)
Na1 O1 Na1 4_545 . 97.47(4)
Na4 O1 Na1 . . 96.09(5)
C1 O2 Na3 . 1_565 142.11(10)
C1 O2 Na2 . . 117.50(9)
Na3 O2 Na2 1_565 . 98.33(5)
C1 O2 Na4 . . 84.87(9)
Na3 O2 Na4 1_565 . 103.17(5)
Na2 O2 Na4 . . 97.57(5)
O1 C1 O2 . . 125.71(14)
O1 C1 C2 . . 115.67(13)
O2 C1 C2 . . 118.62(13)
O1 C1 Na4 . . 56.69(8)
O2 C1 Na4 . . 69.25(9)
C2 C1 Na4 . . 170.55(11)
N3 C2 C1 . . 111.99(14)
N3 C2 H1C . . 105.6(12)
C1 C2 H1C . . 110.0(13)
N3 C2 H2C . . 107.8(12)
C1 C2 H2C . . 110.0(13)
H1C C2 H2C . . 111.4(18)
C2 N3 H1N . . 110.4(16)
C2 N3 H2N . . 109.1(17)
H1N N3 H2N . . 107(2)
C2 N3 H3N . . 109.6(13)
H1N N3 H3N . . 108(2)
H2N N3 H3N . . 113(2)
Na1 O1W Na1 . 4 98.96(5)
Na1 O1W H1W1 . . 111.7(16)
Na1 O1W H1W1 4 . 103.9(16)
Na1 O1W H2W1 . . 130(2)
Na1 O1W H2W1 4 . 101(2)
H1W1 O1W H2W1 . . 107(2)
Na1 O2W Na4 . . 100.84(6)
Na1 O2W H1W2 . . 139(2)
Na4 O2W H1W2 . . 93(2)
Na1 O2W H2W2 . . 107(2)
Na4 O2W H2W2 . . 112(2)
H1W2 O2W H2W2 . . 104(3)

loop_
_geom_bond_atom_site_label_1
_geom_bond_atom_site_label_2
_geom_bond_site_symmetry_2
_geom_bond_distance
_geom_bond_publ_flag
Na1 O2W . 2.3359(16) y
Na1 O1W . 2.4095(15) y
Na1 O1 4 2.4185(13) y
Na1 O1W 4_545 2.4308(15) y
Na1 O1 . 2.4765(14) y
Na1 S2A . 2.8990(10) y
Na2 O12A 6_565 2.3331(12) y
Na2 O13B . 2.3803(15) y
Na2 O13A 4_545 2.4233(15) y
Na2 O2 . 2.4689(13) y
Na2 O12B 5_565 2.4692(14) y
Na2 O13B 5_565 2.9590(19) y
Na2 S1B 5_565 3.2687(11) ?
Na3 O2 1_545 2.3526(12) y
Na3 O11B . 2.3633(15) y
Na3 O12A 6_565 2.4285(13) y
Na3 O11A 4_545 2.4735(16) y
Na3 O12B 5 2.5442(15) y
Na3 O13A 6_565 2.6736(16) y
Na3 S1A 6_565 3.0944(9) ?
Na4 O2W . 2.3883(17) y
Na4 O1 . 2.4196(15) y
Na4 O13A 4_545 2.4281(15) y
Na4 O12B 3 2.4820(16) y
Na4 O2 . 2.6930(15) y
Na4 C1 . 2.8683(18) ?
Na4 S2A 4_545 3.0135(10) y
Na4 S1A 4_545 3.2727(10) ?
Na4 H1W2 . 2.53(3) ?
S1A O11A . 1.4656(13) y
S1A O12A . 1.4676(12) y
S1A O13A . 1.4721(13) y
S1A S2A . 2.0142(8) y
S1A Na3 6_566 3.0944(10) ?
S1A Na4 4 3.2727(10) ?
S2A Na4 4 3.0135(10) ?
O11A Na3 4 2.4735(16) ?
O12A Na2 6_566 2.3331(13) ?
O12A Na3 6_566 2.4285(13) ?
O13A Na2 4 2.4233(15) ?
O13A Na4 4 2.4281(15) ?
O13A Na3 6_566 2.6736(16) ?
S1B O11B . 1.4649(12) y
S1B O13B . 1.4662(12) y
S1B O12B . 1.4767(13) y
S1B S2B . 1.9945(7) y
O1 C1 . 1.2467(18) ?
O2 C1 . 1.2574(19) ?
C1 C2 . 1.520(2) ?
C2 N3 . 1.469(2) ?
C2 H1C . 0.91(2) ?
C2 H2C . 0.97(2) ?
N3 H1N . 0.84(3) ?
N3 H2N . 0.82(3) ?
N3 H3N . 0.87(2) ?
O1W H1W1 . 0.83(2) ?
O1W H2W1 . 0.76(3) ?
O2W H1W2 . 0.74(3) ?
O2W H2W2 . 0.86(4) ?

loop_
_geom_hbond_atom_site_label_D
_geom_hbond_atom_site_label_H
_geom_hbond_atom_site_label_A
_geom_hbond_site_symmetry_A
_geom_hbond_distance_DH
_geom_hbond_distance_HA
_geom_hbond_distance_DA
_geom_hbond_angle_DHA
N3 H1N O11B 1_565 0.84(3) 2.01(3) 2.843(2) 170(2)
N3 H2N S2A 2 0.82(3) 2.41(3) 3.2268(17) 174(2)
N3 H3N O13B . 0.87(2) 1.98(2) 2.804(2) 159.1(18)
O1W H1W1 O11A 4 0.83(2) 1.98(3) 2.8069(19) 173(2)
O1W H2W1 S2B 1_565 0.76(3) 2.46(3) 3.2191(16) 179(3)
O2W H1W2 S2B 3 0.74(3) 2.48(3) 3.2007(16) 162(3)
O2W H2W2 S2A 4 0.86(4) 2.34(4) 3.1940(16) 171(3)
